data_7063540
loop_
_publ_author_name
'Panja, Anangamohan'
'Jagli\<ci\'c, Zvonko'
'Herchel, Radovan'
'Jana, Narayan Ch.'
'Brand\~ao, Paula'
'Pramanik, Kuheli'

_publ_section_title
;
 The distinguishing effect of the magnetic states of cobalt on the
 performance of single-molecule magnet behaviors in closely related
 CoIIIDyIII and CoIIDyIII complexes
;
_journal_issue 48
_journal_name_full 'New Journal of Chemistry'
_journal_page_first 20410
_journal_page_last 20422
_journal_paper_doi 10.1039/D4NJ03979C
_journal_volume 48
_journal_year 2024
_chemical_formula_moiety 'C35 H42 Co Dy N4 O15'
_chemical_formula_sum 'C35 H42 Co Dy N4 O15'
_chemical_formula_weight 980.15
_space_group_crystal_system triclinic
_space_group_IT_number 2
_space_group_name_Hall '-P 1'
_space_group_name_H-M_alt 'P -1'
_atom_sites_solution_hydrogens mixed
_audit_creation_date 2024-10-10
_audit_creation_method
;
Olex2 1.5
(compiled 2024.02.16 svn.r378c4104 for OlexSys, GUI svn.r6928)
;
_audit_update_record
;
2024-11-05 deposited with the CCDC.	2024-11-18 downloaded from the CCDC.
;
_cell_angle_alpha 67.7210(10)
_cell_angle_beta 79.1420(10)
_cell_angle_gamma 66.4550(10)
_cell_formula_units_Z 2
_cell_length_a 12.1528(4)
_cell_length_b 12.5134(4)
_cell_length_c 14.9487(5)
_cell_measurement_reflns_used 568
_cell_measurement_temperature 293(2)
_cell_measurement_theta_max 26.08
_cell_measurement_theta_min 3.12
_cell_volume 1926.63(11)
_computing_molecular_graphics 'Olex2 1.5 (Dolomanov et al., 2009)'
_computing_publication_material 'Olex2 1.5 (Dolomanov et al., 2009)'
_computing_structure_refinement 'SHELXL 2018/3 (Sheldrick, 2015)'
_computing_structure_solution 'SHELXT 2014/4 (Sheldrick, 2014)'
_diffrn_ambient_temperature 293(2)
_diffrn_measured_fraction_theta_full 0.997
_diffrn_measured_fraction_theta_max 0.993
_diffrn_measurement_device_type CCD
_diffrn_radiation_type MoK\a
_diffrn_radiation_wavelength 0.71073
_diffrn_reflns_av_R_equivalents 0.0331
_diffrn_reflns_av_unetI/netI 0.0320
_diffrn_reflns_Laue_measured_fraction_full 0.997
_diffrn_reflns_Laue_measured_fraction_max 0.993
_diffrn_reflns_limit_h_max 15
_diffrn_reflns_limit_h_min -15
_diffrn_reflns_limit_k_max 16
_diffrn_reflns_limit_k_min -16
_diffrn_reflns_limit_l_max 19
_diffrn_reflns_limit_l_min -19
_diffrn_reflns_number 30615
_diffrn_reflns_point_group_measured_fraction_full 0.997
_diffrn_reflns_point_group_measured_fraction_max 0.993
_diffrn_reflns_theta_full 25.242
_diffrn_reflns_theta_max 27.631
_diffrn_reflns_theta_min 2.950
_exptl_absorpt_coefficient_mu 2.430
_exptl_absorpt_correction_T_max 0.7455
_exptl_absorpt_correction_T_min 0.6589
_exptl_absorpt_correction_type multi-scan
_exptl_absorpt_process_details sadabs
_exptl_crystal_colour brown
_exptl_crystal_colour_primary brown
_exptl_crystal_density_diffrn 1.690
_exptl_crystal_description block
_exptl_crystal_F_000 986
_exptl_crystal_size_max 0.28
_exptl_crystal_size_mid 0.2
_exptl_crystal_size_min 0.08
_refine_diff_density_max 0.658
_refine_diff_density_min -0.833
_refine_diff_density_rms 0.073
_refine_ls_extinction_method none
_refine_ls_goodness_of_fit_ref 1.053
_refine_ls_hydrogen_treatment mixed
_refine_ls_matrix_type full
_refine_ls_number_parameters 529
_refine_ls_number_reflns 8905
_refine_ls_number_restraints 12
_refine_ls_restrained_S_all 1.057
_refine_ls_R_factor_all 0.0287
_refine_ls_R_factor_gt 0.0241
_refine_ls_shift/su_max 0.003
_refine_ls_shift/su_mean 0.000
_refine_ls_structure_factor_coef Fsqd
_refine_ls_weighting_details 'w=1/[\s^2^(Fo^2^)+(0.0176P)^2^+1.4243P] where P=(Fo^2^+2Fc^2^)/3'
_refine_ls_weighting_scheme calc
_refine_ls_wR_factor_gt 0.0548
_refine_ls_wR_factor_ref 0.0570
_reflns_Friedel_coverage 0.000
_reflns_number_gt 8085
_reflns_number_total 8905
_reflns_threshold_expression 'I > 2\s(I)'
_cod_data_source_file d4nj03979c2.cif
_cod_data_source_block complex-1
_cod_depositor_comments 'Adding full bibliography for 7063540--7063541.cif.'
_cod_database_code 7063540
_shelx_shelxl_version_number 2018/3
_shelx_space_group_comment
;
The symmetry employed for this shelxl refinement is uniquely defined
by the following loop, which should always be used as a source of
symmetry information in preference to the above space-group names.
They are only intended as comments.
;
_olex2_refinement_description
;
1. Fixed Uiso
 At 1.2 times of:
  All C(H) groups, All C(H,H) groups
 At 1.5 times of:
  All H(H) groups, All C(H,H,H) groups, All C(H,H,H,H) groups
2. Uiso/Uaniso restraints and constraints
Uanis(C34B) \\sim Ueq, Uanis(C34A) \\sim Ueq: with sigma of 0.005 and sigma for
terminal atoms of 0.01
3. Others
 Fixed Sof: C34A(0.45) H34A(0.45) H34B(0.45) H34C(0.45) C34B(0.55) H34D(0.55)
 H34E(0.55) H34F(0.55)
 Fixed X: H8(0.417399)
 Fixed Y: H8(0.9821)
 Fixed Z: H8(0.1077)
4.a Secondary CH2 refined with riding coordinates:
 C32(H32A,H32B), C16(H16A,H16B)
4.b Aromatic/amide H refined with riding coordinates:
 C25(H25), C20(H20), C9(H9), C23(H23), C7(H7A), C11(H11), C4(H4), C27(H27),
 C12(H12), C30(H30), C28(H28), C29(H29), C14(H14), C13(H13)
4.c Idealised Me refined as rotating group:
 C22(H22A,H22B,H22C), C6(H6A,H6B,H6C), C35(H35A,H35B,H35C), C3(H3A,H3B,H3C),
 C33(H33A,H33B,H33C), C19(H19A,H19B,H19C), C34A(H34A,H34B,H34C), C34B(H34D,H34E,
 H34F)
;
_olex2_submission_special_instructions 'No special instructions were received'

loop_
_space_group_symop_operation_xyz
'x, y, z'
'-x, -y, -z'

loop_
_atom_site_label
_atom_site_type_symbol
_atom_site_fract_x
_atom_site_fract_y
_atom_site_fract_z
_atom_site_U_iso_or_equiv
_atom_site_adp_type
_atom_site_occupancy
_atom_site_site_symmetry_order
_atom_site_calc_flag
_atom_site_refinement_flags_posn
_atom_site_refinement_flags_adp
_atom_site_refinement_flags_occupancy
_atom_site_disorder_assembly
_atom_site_disorder_group
Dy1 Dy 0.58357(2) 0.72097(2) 0.17903(2) 0.02616(4) Uani 1 1 d . . . . .
Co1 Co 0.48261(2) 0.48932(3) 0.25843(2) 0.02133(6) Uani 1 1 d . . . . .
O6 O 0.46250(13) 0.63312(14) 0.28768(11) 0.0258(3) Uani 1 1 d . . . . .
O3 O 0.58763(13) 0.54901(14) 0.15698(11) 0.0256(3) Uani 1 1 d . . . . .
O1 O 0.34788(14) 0.58735(14) 0.17976(11) 0.0274(3) Uani 1 1 d . . . . .
O4 O 0.61764(13) 0.39517(14) 0.33715(11) 0.0283(3) Uani 1 1 d . . . . .
O15 O 0.74444(16) 0.54273(16) 0.27164(13) 0.0353(4) Uani 1 1 d . . . . .
O12 O 0.71460(18) 0.81701(19) 0.20565(14) 0.0474(5) Uani 1 1 d . . . . .
O13 O 0.59831(17) 0.75988(18) 0.32606(13) 0.0404(4) Uani 1 1 d . . . . .
N1 N 0.50759(16) 0.35592(17) 0.21429(13) 0.0248(4) Uani 1 1 d . . . . .
O5 O 0.83881(16) 0.24106(18) 0.36401(15) 0.0493(5) Uani 1 1 d . . . . .
O9 O 0.61765(17) 0.86466(19) 0.01473(14) 0.0493(5) Uani 1 1 d . . . . .
N2 N 0.38330(16) 0.43703(17) 0.36969(13) 0.0256(4) Uani 1 1 d . . . . .
O10 O 0.76399(17) 0.69287(18) 0.06711(15) 0.0466(5) Uani 1 1 d . . . . .
O8 O 0.4464(2) 0.93021(18) 0.17038(16) 0.0554(6) Uani 1 1 d . . . . .
O2 O 0.12881(16) 0.74408(16) 0.13774(15) 0.0429(4) Uani 1 1 d . . . . .
N4 N 0.6786(2) 0.8065(2) 0.29270(17) 0.0427(5) Uani 1 1 d . . . . .
O14 O 0.7211(2) 0.8376(3) 0.34235(18) 0.0728(7) Uani 1 1 d . . . . .
N3 N 0.7281(2) 0.7997(2) 0.00583(16) 0.0399(5) Uani 1 1 d . . . . .
O7 O 0.4066(2) 0.7872(2) 0.0867(2) 0.0675(8) Uani 1 1 d . . . . .
C17 C 0.26967(19) 0.5423(2) 0.17298(16) 0.0248(4) Uani 1 1 d . . . . .
O11 O 0.7936(2) 0.8400(2) -0.05819(17) 0.0693(7) Uani 1 1 d . . . . .
C18 C 0.1493(2) 0.6241(2) 0.14981(17) 0.0299(5) Uani 1 1 d . . . . .
C25 C 0.4221(2) 0.3364(2) 0.19068(17) 0.0285(5) Uani 1 1 d . . . . .
H25 H 0.442254 0.263872 0.177307 0.034 Uiso 1 1 calc R U . . .
C24 C 0.2986(2) 0.4178(2) 0.18347(17) 0.0272(5) Uani 1 1 d . . . . .
C20 C 0.0659(2) 0.5810(2) 0.14045(18) 0.0343(5) Uani 1 1 d . . . . .
H20 H -0.012422 0.635927 0.126546 0.041 Uiso 1 1 calc R U . . .
C32 C 0.6392(2) 0.4911(2) 0.08650(17) 0.0327(5) Uani 1 1 d . . . . .
H32A H 0.699269 0.524125 0.047487 0.039 Uiso 1 1 calc R U . . .
H32B H 0.577344 0.510860 0.044097 0.039 Uiso 1 1 calc R U . . .
C9 C 0.4177(2) 0.3297(2) 0.43660(17) 0.0297(5) Uani 1 1 d . . . . .
H9 H 0.361166 0.309035 0.484293 0.036 Uiso 1 1 calc R U . . .
C1 C 0.6328(2) 0.2809(2) 0.39484(16) 0.0277(5) Uani 1 1 d . . . . .
C21 C 0.0954(2) 0.4560(2) 0.15130(18) 0.0334(5) Uani 1 1 d . . . . .
C10 C 0.2706(2) 0.5304(2) 0.38279(16) 0.0277(5) Uani 1 1 d . . . . .
C23 C 0.2111(2) 0.3772(2) 0.17137(18) 0.0320(5) Uani 1 1 d . . . . .
H23 H 0.232747 0.294742 0.177220 0.038 Uiso 1 1 calc R U . . .
C2 C 0.7523(2) 0.1933(2) 0.41156(18) 0.0346(5) Uani 1 1 d . . . . .
C16 C 0.3996(2) 0.6478(2) 0.37413(18) 0.0330(5) Uani 1 1 d . . . . .
H16A H 0.389814 0.727970 0.375634 0.040 Uiso 1 1 calc R U . . .
H16B H 0.446194 0.584628 0.428802 0.040 Uiso 1 1 calc R U . . .
C26 C 0.62948(19) 0.2845(2) 0.19340(17) 0.0268(5) Uani 1 1 d . . . . .
C15 C 0.2773(2) 0.6386(2) 0.38357(17) 0.0314(5) Uani 1 1 d . . . . .
C31 C 0.6970(2) 0.3524(2) 0.12997(17) 0.0303(5) Uani 1 1 d . . . . .
C7 C 0.5626(2) 0.1155(2) 0.50267(18) 0.0346(5) Uani 1 1 d . . . . .
H7A H 0.498997 0.090688 0.535084 0.042 Uiso 1 1 calc R U . . .
C11 C 0.1617(2) 0.5150(3) 0.39276(18) 0.0367(6) Uani 1 1 d . . . . .
H11 H 0.158902 0.442038 0.392312 0.044 Uiso 1 1 calc R U . . .
C4 C 0.7726(2) 0.0725(2) 0.4688(2) 0.0409(6) Uani 1 1 d . . . . .
H4 H 0.851217 0.016416 0.477465 0.049 Uiso 1 1 calc R U . . .
C5 C 0.6773(3) 0.0308(2) 0.51486(19) 0.0389(6) Uani 1 1 d . . . . .
C22 C 0.0030(2) 0.4124(3) 0.1369(2) 0.0440(7) Uani 1 1 d . . . . .
H22A H 0.042471 0.332517 0.129561 0.066 Uiso 1 1 calc R U . . .
H22B H -0.040067 0.470296 0.079963 0.066 Uiso 1 1 calc R U . . .
H22C H -0.052193 0.406542 0.192164 0.066 Uiso 1 1 calc R U . . .
C8 C 0.5384(2) 0.2401(2) 0.44178(17) 0.0290(5) Uani 1 1 d . . . . .
C27 C 0.6766(2) 0.1566(2) 0.23343(19) 0.0342(5) Uani 1 1 d . . . . .
H27 H 0.629809 0.113325 0.275555 0.041 Uiso 1 1 calc R U . . .
C12 C 0.0568(2) 0.6106(3) 0.4035(2) 0.0455(7) Uani 1 1 d . . . . .
H12 H -0.017000 0.601552 0.410431 0.055 Uiso 1 1 calc R U . . .
C6 C 0.7055(3) -0.1048(3) 0.5748(2) 0.0550(8) Uani 1 1 d . . . . .
H6A H 0.632578 -0.117478 0.605078 0.082 Uiso 1 1 calc R U . . .
H6B H 0.760084 -0.128612 0.623629 0.082 Uiso 1 1 calc R U . . .
H6C H 0.741582 -0.154123 0.533672 0.082 Uiso 1 1 calc R U . . .
C35 C 0.8260(3) 0.5207(3) 0.3389(2) 0.0519(8) Uani 1 1 d . . . . .
H35A H 0.859326 0.584749 0.315525 0.078 Uiso 1 1 calc R U . . .
H35B H 0.889535 0.441871 0.346511 0.078 Uiso 1 1 calc R U . . .
H35C H 0.784348 0.520610 0.400263 0.078 Uiso 1 1 calc R U . . .
C30 C 0.8149(2) 0.2866(3) 0.1072(2) 0.0396(6) Uani 1 1 d . . . . .
H30 H 0.862030 0.329195 0.064799 0.048 Uiso 1 1 calc R U . . .
C28 C 0.7950(2) 0.0941(3) 0.2094(2) 0.0437(7) Uani 1 1 d . . . . .
H28 H 0.828358 0.008227 0.235823 0.052 Uiso 1 1 calc R U . . .
C29 C 0.8631(2) 0.1593(3) 0.1465(2) 0.0474(7) Uani 1 1 d . . . . .
H29 H 0.942158 0.117129 0.130320 0.057 Uiso 1 1 calc R U . . .
C14 C 0.1714(2) 0.7327(3) 0.3939(2) 0.0441(6) Uani 1 1 d . . . . .
H14 H 0.173812 0.805851 0.394358 0.053 Uiso 1 1 calc R U . . .
C13 C 0.0616(2) 0.7183(3) 0.4038(2) 0.0491(7) Uani 1 1 d . . . . .
H13 H -0.009110 0.782012 0.410573 0.059 Uiso 1 1 calc R U . . .
C3 C 0.9596(3) 0.1603(3) 0.3764(3) 0.0731(11) Uani 1 1 d . . . . .
H3A H 0.975561 0.124576 0.444066 0.110 Uiso 1 1 calc R U . . .
H3B H 1.011404 0.205575 0.342544 0.110 Uiso 1 1 calc R U . . .
H3C H 0.974146 0.095589 0.351139 0.110 Uiso 1 1 calc R U . . .
C33 C 0.3543(4) 0.8591(4) 0.0020(3) 0.0884(15) Uani 1 1 d . . . . .
H33A H 0.388482 0.921839 -0.030834 0.133 Uiso 1 1 calc R U . . .
H33B H 0.269607 0.897479 0.013554 0.133 Uiso 1 1 calc R U . . .
H33C H 0.367470 0.809321 -0.037344 0.133 Uiso 1 1 calc R U . . .
C19 C 0.0090(3) 0.8301(3) 0.1196(3) 0.0635(10) Uani 1 1 d . . . . .
H19A H -0.016673 0.830614 0.062494 0.095 Uiso 1 1 calc R U . . .
H19B H 0.006173 0.911405 0.110327 0.095 Uiso 1 1 calc R U . . .
H19C H -0.043187 0.806367 0.173798 0.095 Uiso 1 1 calc R U . . .
C34A C 0.3477(10) 0.9636(10) 0.2334(8) 0.092(3) Uani 0.45 1 d . U P A 1
H34A H 0.287811 0.934441 0.228398 0.138 Uiso 0.45 1 calc R U P A 1
H34B H 0.314314 1.052114 0.216137 0.138 Uiso 0.45 1 calc R U P A 1
H34C H 0.373505 0.927105 0.298627 0.138 Uiso 0.45 1 calc R U P A 1
C34B C 0.4158(9) 1.0038(7) 0.2250(6) 0.082(3) Uani 0.55 1 d . U P A 2
H34D H 0.443852 0.954538 0.289059 0.123 Uiso 0.55 1 calc R U P A 2
H34E H 0.330044 1.043545 0.228135 0.123 Uiso 0.55 1 calc R U P A 2
H34F H 0.451952 1.065526 0.196352 0.123 Uiso 0.55 1 calc R U P A 2
H15 H 0.722(4) 0.485(5) 0.292(4) 0.123 Uiso 1 1 d . U . . .
H7 H 0.383(4) 0.741(5) 0.110(4) 0.107(19) Uiso 1 1 d . . . . .
H8 H 0.417399 0.982100 0.107700 0.160 Uiso 1 1 d . U . . .

loop_
_atom_site_aniso_label
_atom_site_aniso_U_11
_atom_site_aniso_U_22
_atom_site_aniso_U_33
_atom_site_aniso_U_23
_atom_site_aniso_U_13
_atom_site_aniso_U_12
Dy1 0.02963(6) 0.02285(6) 0.02657(6) -0.00416(4) -0.00332(4) -0.01303(4)
Co1 0.02191(14) 0.01967(14) 0.02244(14) -0.00411(12) -0.00346(11) -0.00926(11)
O6 0.0286(8) 0.0252(8) 0.0261(8) -0.0085(7) 0.0001(6) -0.0128(6)
O3 0.0285(8) 0.0246(8) 0.0259(8) -0.0073(7) 0.0011(6) -0.0141(6)
O1 0.0285(8) 0.0215(8) 0.0313(8) -0.0028(7) -0.0093(7) -0.0105(6)
O4 0.0269(8) 0.0242(8) 0.0307(8) 0.0000(7) -0.0100(7) -0.0112(6)
O15 0.0361(9) 0.0323(9) 0.0386(10) -0.0018(8) -0.0131(8) -0.0177(8)
O12 0.0569(12) 0.0590(13) 0.0412(11) -0.0155(10) 0.0044(9) -0.0398(11)
O13 0.0483(11) 0.0467(11) 0.0370(10) -0.0145(9) 0.0020(8) -0.0290(9)
N1 0.0237(9) 0.0219(9) 0.0270(9) -0.0052(8) -0.0024(7) -0.0087(7)
O5 0.0289(9) 0.0400(11) 0.0604(13) 0.0058(9) -0.0120(9) -0.0109(8)
O9 0.0396(11) 0.0479(12) 0.0388(11) 0.0021(9) -0.0029(8) -0.0096(9)
N2 0.0262(9) 0.0238(9) 0.0263(9) -0.0062(8) -0.0020(7) -0.0102(8)
O10 0.0434(11) 0.0354(10) 0.0479(11) -0.0085(9) 0.0044(9) -0.0094(8)
O8 0.0661(14) 0.0370(11) 0.0539(13) -0.0199(10) -0.0157(11) 0.0006(10)
O2 0.0335(9) 0.0258(9) 0.0652(13) -0.0123(9) -0.0119(9) -0.0050(7)
N4 0.0508(14) 0.0439(13) 0.0445(13) -0.0162(11) -0.0037(11) -0.0262(11)
O14 0.0981(19) 0.0961(19) 0.0658(15) -0.0368(14) -0.0055(14) -0.0665(16)
N3 0.0419(13) 0.0447(13) 0.0338(12) -0.0125(11) 0.0051(10) -0.0202(11)
O7 0.0729(16) 0.0489(14) 0.0757(17) 0.0265(12) -0.0503(13) -0.0409(13)
C17 0.0253(11) 0.0269(11) 0.0229(11) -0.0054(9) -0.0029(8) -0.0120(9)
O11 0.0636(15) 0.0712(16) 0.0583(14) -0.0101(12) 0.0246(12) -0.0328(13)
C18 0.0298(12) 0.0261(12) 0.0321(12) -0.0076(10) -0.0045(10) -0.0090(9)
C25 0.0304(12) 0.0233(11) 0.0346(12) -0.0094(10) -0.0036(10) -0.0118(9)
C24 0.0258(11) 0.0269(12) 0.0303(12) -0.0088(10) -0.0031(9) -0.0109(9)
C20 0.0238(11) 0.0370(14) 0.0397(14) -0.0095(11) -0.0069(10) -0.0094(10)
C32 0.0405(13) 0.0365(13) 0.0251(11) -0.0098(10) 0.0026(10) -0.0200(11)
C9 0.0353(12) 0.0292(12) 0.0271(12) -0.0057(10) 0.0005(9) -0.0186(10)
C1 0.0344(12) 0.0242(11) 0.0248(11) -0.0041(9) -0.0082(9) -0.0116(9)
C21 0.0292(12) 0.0412(14) 0.0360(13) -0.0133(11) -0.0023(10) -0.0183(11)
C10 0.0267(11) 0.0301(12) 0.0242(11) -0.0068(9) -0.0001(9) -0.0108(9)
C23 0.0304(12) 0.0303(12) 0.0412(14) -0.0125(11) -0.0035(10) -0.0154(10)
C2 0.0322(12) 0.0331(13) 0.0338(13) -0.0028(11) -0.0111(10) -0.0108(10)
C16 0.0359(13) 0.0363(13) 0.0345(13) -0.0168(11) 0.0020(10) -0.0177(11)
C26 0.0239(11) 0.0278(12) 0.0314(12) -0.0129(10) -0.0035(9) -0.0082(9)
C15 0.0324(12) 0.0325(13) 0.0298(12) -0.0109(10) 0.0033(10) -0.0138(10)
C31 0.0310(12) 0.0344(13) 0.0332(12) -0.0175(11) 0.0008(10) -0.0147(10)
C7 0.0452(14) 0.0272(12) 0.0299(12) -0.0020(10) -0.0057(11) -0.0168(11)
C11 0.0346(13) 0.0449(15) 0.0362(14) -0.0145(12) 0.0031(11) -0.0212(12)
C4 0.0388(14) 0.0292(13) 0.0443(15) -0.0021(12) -0.0162(12) -0.0053(11)
C5 0.0497(15) 0.0251(12) 0.0368(14) -0.0014(11) -0.0139(12) -0.0119(11)
C22 0.0321(13) 0.0487(16) 0.0597(18) -0.0188(14) -0.0063(12) -0.0205(12)
C8 0.0359(12) 0.0251(11) 0.0256(11) -0.0045(9) -0.0046(9) -0.0128(10)
C27 0.0336(13) 0.0295(13) 0.0393(14) -0.0126(11) -0.0035(10) -0.0093(10)
C12 0.0271(13) 0.0637(19) 0.0474(16) -0.0213(15) 0.0027(11) -0.0175(13)
C6 0.063(2) 0.0294(15) 0.0570(19) 0.0056(13) -0.0184(16) -0.0138(14)
C35 0.0518(17) 0.0488(17) 0.0565(18) -0.0091(15) -0.0277(15) -0.0165(14)
C30 0.0329(13) 0.0503(16) 0.0495(16) -0.0292(14) 0.0091(11) -0.0219(12)
C28 0.0378(14) 0.0327(14) 0.0556(17) -0.0208(13) -0.0060(13) -0.0007(11)
C29 0.0304(13) 0.0504(17) 0.065(2) -0.0341(16) 0.0009(13) -0.0061(12)
C14 0.0410(15) 0.0381(15) 0.0524(17) -0.0211(13) 0.0065(13) -0.0117(12)
C13 0.0325(14) 0.0508(18) 0.0565(18) -0.0248(15) 0.0053(13) -0.0045(12)
C3 0.0280(15) 0.065(2) 0.091(3) 0.005(2) -0.0116(16) -0.0070(14)
C33 0.113(3) 0.102(3) 0.058(2) 0.021(2) -0.045(2) -0.073(3)
C19 0.0413(17) 0.0348(16) 0.104(3) -0.0242(18) -0.0139(17) 0.0024(13)
C34A 0.094(6) 0.070(6) 0.065(5) -0.018(5) 0.002(5) 0.010(5)
C34B 0.116(6) 0.046(4) 0.065(4) -0.030(3) -0.031(4) 0.013(4)

loop_
_atom_type_symbol
_atom_type_description
_atom_type_scat_dispersion_real
_atom_type_scat_dispersion_imag
_atom_type_scat_source
C C 0.0033 0.0016 'International Tables Vol C Tables 4.2.6.8 and 6.1.1.4'
H H 0.0000 0.0000 'International Tables Vol C Tables 4.2.6.8 and 6.1.1.4'
N N 0.0061 0.0033 'International Tables Vol C Tables 4.2.6.8 and 6.1.1.4'
O O 0.0106 0.0060 'International Tables Vol C Tables 4.2.6.8 and 6.1.1.4'
Co Co 0.3494 0.9721 'International Tables Vol C Tables 4.2.6.8 and 6.1.1.4'
Dy Dy -0.1892 4.4098 'International Tables Vol C Tables 4.2.6.8 and 6.1.1.4'

loop_
_geom_angle_atom_site_label_1
_geom_angle_atom_site_label_2
_geom_angle_atom_site_label_3
_geom_angle
_geom_angle_site_symmetry_1
_geom_angle_site_symmetry_3
_geom_angle_publ_flag
O6 Dy1 O3 67.97(5) . . y
O6 Dy1 O15 84.32(6) . . y
O6 Dy1 O12 128.11(6) . . y
O6 Dy1 O13 77.17(6) . . y
O6 Dy1 O9 149.82(6) . . y
O6 Dy1 O10 147.25(6) . . y
O6 Dy1 O8 92.61(7) . . y
O6 Dy1 O7 76.62(7) . . y
O3 Dy1 O15 71.51(6) . . y
O3 Dy1 O12 142.98(6) . . y
O3 Dy1 O13 131.71(6) . . y
O3 Dy1 O9 106.56(6) . . y
O3 Dy1 O10 82.06(6) . . y
O3 Dy1 O8 140.62(7) . . y
O3 Dy1 O7 73.68(7) . . y
O15 Dy1 O12 77.09(6) . . y
O15 Dy1 O13 72.78(6) . . y
O15 Dy1 O9 123.21(6) . . y
O15 Dy1 O10 73.54(6) . . y
O15 Dy1 O8 142.94(7) . . y
O15 Dy1 O7 144.54(7) . . y
O12 Dy1 O9 74.95(7) . . y
O13 Dy1 O12 51.15(6) . . y
O13 Dy1 O9 119.99(7) . . y
O13 Dy1 O10 117.12(6) . . y
O10 Dy1 O12 70.48(7) . . y
O10 Dy1 O9 50.79(6) . . y
O8 Dy1 O12 76.04(7) . . y
O8 Dy1 O13 70.54(7) . . y
O8 Dy1 O9 72.91(7) . . y
O8 Dy1 O10 119.59(7) . . y
O8 Dy1 O7 68.48(8) . . y
O7 Dy1 O12 137.84(7) . . y
O7 Dy1 O13 129.55(9) . . y
O7 Dy1 O9 73.46(8) . . y
O7 Dy1 O10 108.15(9) . . y
O6 Co1 Dy1 40.84(5) . . y
O6 Co1 N2 91.68(7) . . y
O3 Co1 Dy1 41.72(5) . . y
O3 Co1 O6 82.54(7) . . y
O3 Co1 N1 91.43(7) . . y
O3 Co1 N2 173.05(7) . . y
O1 Co1 Dy1 90.93(5) . . y
O1 Co1 O6 88.16(7) . . y
O1 Co1 O3 91.68(7) . . y
O1 Co1 O4 178.48(7) . . y
O1 Co1 N1 89.28(7) . . y
O1 Co1 N2 91.98(7) . . y
O4 Co1 Dy1 87.70(5) . . y
O4 Co1 O6 90.37(7) . . y
O4 Co1 O3 87.73(7) . . y
O4 Co1 N1 92.14(7) . . y
O4 Co1 N2 88.46(7) . . y
N1 Co1 Dy1 133.14(6) . . y
N1 Co1 O6 173.38(7) . . y
N1 Co1 N2 94.51(8) . . y
N2 Co1 Dy1 132.29(6) . . y
Co1 O6 Dy1 105.15(7) . . ?
C16 O6 Dy1 134.83(14) . . ?
C16 O6 Co1 118.83(14) . . ?
Co1 O3 Dy1 104.30(7) . . ?
C32 O3 Dy1 135.26(13) . . ?
C32 O3 Co1 120.23(13) . . ?
C17 O1 Co1 122.22(13) . . ?
C1 O4 Co1 120.34(13) . . ?
Dy1 O15 H15 107(4) . . ?
C35 O15 Dy1 135.93(17) . . ?
C35 O15 H15 106(4) . . ?
N4 O12 Dy1 95.44(14) . . ?
N4 O13 Dy1 96.91(14) . . ?
C25 N1 Co1 123.95(16) . . ?
C25 N1 C26 118.01(19) . . ?
C26 N1 Co1 117.44(14) . . ?
C2 O5 C3 117.5(2) . . ?
N3 O9 Dy1 95.14(14) . . ?
C9 N2 Co1 123.86(16) . . ?
C9 N2 C10 119.5(2) . . ?
C10 N2 Co1 116.21(14) . . ?
N3 O10 Dy1 96.85(14) . . ?
Dy1 O8 H8 114.06(15) . . ?
C34A O8 Dy1 127.4(5) . . ?
C34A O8 H8 104.1(5) . . ?
C34B O8 Dy1 137.4(3) . . ?
C34B O8 H8 107.0(4) . . ?
C18 O2 C19 117.0(2) . . ?
O12 N4 Dy1 58.89(12) . . ?
O13 N4 Dy1 57.60(12) . . ?
O13 N4 O12 116.5(2) . . ?
O14 N4 Dy1 177.5(2) . . ?
O14 N4 O12 121.8(2) . . ?
O14 N4 O13 121.7(2) . . ?
O9 N3 Dy1 59.06(12) . . ?
O10 N3 Dy1 57.86(12) . . ?
O10 N3 O9 115.9(2) . . ?
O11 N3 Dy1 170.1(2) . . ?
O11 N3 O9 121.4(2) . . ?
O11 N3 O10 122.7(2) . . ?
Dy1 O7 H7 104(4) . . ?
C33 O7 Dy1 144.6(2) . . ?
C33 O7 H7 109(4) . . ?
O1 C17 C18 119.1(2) . . ?
O1 C17 C24 123.83(19) . . ?
C24 C17 C18 117.0(2) . . ?
O2 C18 C17 113.7(2) . . ?
O2 C18 C20 125.5(2) . . ?
C20 C18 C17 120.8(2) . . ?
N1 C25 H25 117.4 . . ?
N1 C25 C24 125.1(2) . . ?
C24 C25 H25 117.4 . . ?
C17 C24 C25 119.2(2) . . ?
C17 C24 C23 120.7(2) . . ?
C23 C24 C25 119.4(2) . . ?
C18 C20 H20 119.0 . . ?
C18 C20 C21 121.9(2) . . ?
C21 C20 H20 119.0 . . ?
O3 C32 H32A 109.0 . . ?
O3 C32 H32B 109.0 . . ?
O3 C32 C31 112.87(19) . . ?
H32A C32 H32B 107.8 . . ?
C31 C32 H32A 109.0 . . ?
C31 C32 H32B 109.0 . . ?
N2 C9 H9 118.0 . . ?
N2 C9 C8 123.9(2) . . ?
C8 C9 H9 118.0 . . ?
O4 C1 C2 118.4(2) . . ?
O4 C1 C8 124.0(2) . . ?
C8 C1 C2 117.7(2) . . ?
C20 C21 C22 120.7(2) . . ?
C23 C21 C20 117.9(2) . . ?
C23 C21 C22 121.3(2) . . ?
C15 C10 N2 115.9(2) . . ?
C11 C10 N2 122.4(2) . . ?
C11 C10 C15 121.7(2) . . ?
C24 C23 H23 119.2 . . ?
C21 C23 C24 121.7(2) . . ?
C21 C23 H23 119.2 . . ?
O5 C2 C1 113.9(2) . . ?
O5 C2 C4 125.6(2) . . ?
C4 C2 C1 120.5(2) . . ?
O6 C16 H16A 109.2 . . ?
O6 C16 H16B 109.2 . . ?
O6 C16 C15 111.89(19) . . ?
H16A C16 H16B 107.9 . . ?
C15 C16 H16A 109.2 . . ?
C15 C16 H16B 109.2 . . ?
C31 C26 N1 115.7(2) . . ?
C27 C26 N1 122.1(2) . . ?
C27 C26 C31 122.2(2) . . ?
C10 C15 C16 118.8(2) . . ?
C14 C15 C10 118.4(2) . . ?
C14 C15 C16 122.8(2) . . ?
C26 C31 C32 119.5(2) . . ?
C30 C31 C32 123.0(2) . . ?
C30 C31 C26 117.4(2) . . ?
C5 C7 H7A 119.3 . . ?
C5 C7 C8 121.5(2) . . ?
C8 C7 H7A 119.3 . . ?
C10 C11 H11 120.6 . . ?
C10 C11 C12 118.8(3) . . ?
C12 C11 H11 120.6 . . ?
C2 C4 H4 119.1 . . ?
C2 C4 C5 121.8(2) . . ?
C5 C4 H4 119.1 . . ?
C7 C5 C4 118.0(2) . . ?
C7 C5 C6 122.7(3) . . ?
C4 C5 C6 119.3(2) . . ?
C21 C22 H22A 109.5 . . ?
C21 C22 H22B 109.5 . . ?
C21 C22 H22C 109.5 . . ?
H22A C22 H22B 109.5 . . ?
H22A C22 H22C 109.5 . . ?
H22B C22 H22C 109.5 . . ?
C1 C8 C9 119.0(2) . . ?
C1 C8 C7 120.4(2) . . ?
C7 C8 C9 120.2(2) . . ?
C26 C27 H27 120.6 . . ?
C26 C27 C28 118.7(2) . . ?
C28 C27 H27 120.6 . . ?
C11 C12 H12 119.8 . . ?
C13 C12 C11 120.3(2) . . ?
C13 C12 H12 119.8 . . ?
C5 C6 H6A 109.5 . . ?
C5 C6 H6B 109.5 . . ?
C5 C6 H6C 109.5 . . ?
H6A C6 H6B 109.5 . . ?
H6A C6 H6C 109.5 . . ?
H6B C6 H6C 109.5 . . ?
O15 C35 H35A 109.5 . . ?
O15 C35 H35B 109.5 . . ?
O15 C35 H35C 109.5 . . ?
H35A C35 H35B 109.5 . . ?
H35A C35 H35C 109.5 . . ?
H35B C35 H35C 109.5 . . ?
C31 C30 H30 119.5 . . ?
C29 C30 C31 121.1(3) . . ?
C29 C30 H30 119.5 . . ?
C27 C28 H28 120.0 . . ?
C29 C28 C27 120.0(3) . . ?
C29 C28 H28 120.0 . . ?
C30 C29 C28 120.6(2) . . ?
C30 C29 H29 119.7 . . ?
C28 C29 H29 119.7 . . ?
C15 C14 H14 119.8 . . ?
C15 C14 C13 120.4(3) . . ?
C13 C14 H14 119.8 . . ?
C12 C13 C14 120.4(3) . . ?
C12 C13 H13 119.8 . . ?
C14 C13 H13 119.8 . . ?
O5 C3 H3A 109.5 . . ?
O5 C3 H3B 109.5 . . ?
O5 C3 H3C 109.5 . . ?
H3A C3 H3B 109.5 . . ?
H3A C3 H3C 109.5 . . ?
H3B C3 H3C 109.5 . . ?
O7 C33 H33A 109.5 . . ?
O7 C33 H33B 109.5 . . ?
O7 C33 H33C 109.5 . . ?
H33A C33 H33B 109.5 . . ?
H33A C33 H33C 109.5 . . ?
H33B C33 H33C 109.5 . . ?
O2 C19 H19A 109.5 . . ?
O2 C19 H19B 109.5 . . ?
O2 C19 H19C 109.5 . . ?
H19A C19 H19B 109.5 . . ?
H19A C19 H19C 109.5 . . ?
H19B C19 H19C 109.5 . . ?
O8 C34A H34A 109.5 . . ?
O8 C34A H34B 109.5 . . ?
O8 C34A H34C 109.5 . . ?
H34A C34A H34B 109.5 . . ?
H34A C34A H34C 109.5 . . ?
H34B C34A H34C 109.5 . . ?
O8 C34B H34D 109.5 . . ?
O8 C34B H34E 109.5 . . ?
O8 C34B H34F 109.5 . . ?
H34D C34B H34E 109.5 . . ?
H34D C34B H34F 109.5 . . ?
H34E C34B H34F 109.5 . . ?

loop_
_geom_bond_atom_site_label_1
_geom_bond_atom_site_label_2
_geom_bond_distance
_geom_bond_site_symmetry_2
_geom_bond_publ_flag
Dy1 O6 2.2472(15) . y
Dy1 O3 2.2778(15) . y
Dy1 O15 2.4307(17) . y
Dy1 O12 2.5037(18) . y
Dy1 O13 2.4758(18) . y
Dy1 O9 2.5099(19) . y
Dy1 O10 2.4856(19) . y
Dy1 O8 2.4471(19) . y
Dy1 O7 2.458(2) . y
Co1 O6 1.9219(15) . y
Co1 O3 1.9131(15) . y
Co1 O1 1.8962(15) . y
Co1 O4 1.8967(15) . y
Co1 N1 1.9155(19) . y
Co1 N2 1.9237(19) . y
O6 C16 1.409(3) . ?
O3 C32 1.413(3) . ?
O1 C17 1.319(3) . ?
O4 C1 1.318(3) . ?
O15 C35 1.421(3) . ?
O15 H15 0.80(5) . ?
O12 N4 1.266(3) . ?
O13 N4 1.262(3) . ?
N1 C25 1.292(3) . ?
N1 C26 1.439(3) . ?
O5 C2 1.366(3) . ?
O5 C3 1.409(3) . ?
O9 N3 1.274(3) . ?
N2 C9 1.292(3) . ?
N2 C10 1.440(3) . ?
O10 N3 1.254(3) . ?
O8 C34A 1.404(10) . ?
O8 C34B 1.354(7) . ?
O8 H8 0.951(2) . ?
O2 C18 1.364(3) . ?
O2 C19 1.424(3) . ?
N4 O14 1.222(3) . ?
N3 O11 1.213(3) . ?
O7 C33 1.341(4) . ?
O7 H7 0.70(5) . ?
C17 C18 1.426(3) . ?
C17 C24 1.405(3) . ?
C18 C20 1.374(3) . ?
C25 H25 0.9300 . ?
C25 C24 1.435(3) . ?
C24 C23 1.413(3) . ?
C20 H20 0.9300 . ?
C20 C21 1.407(4) . ?
C32 H32A 0.9700 . ?
C32 H32B 0.9700 . ?
C32 C31 1.507(3) . ?
C9 H9 0.9300 . ?
C9 C8 1.442(3) . ?
C1 C2 1.424(3) . ?
C1 C8 1.401(3) . ?
C21 C23 1.366(3) . ?
C21 C22 1.508(3) . ?
C10 C15 1.392(3) . ?
C10 C11 1.384(3) . ?
C23 H23 0.9300 . ?
C2 C4 1.371(4) . ?
C16 H16A 0.9700 . ?
C16 H16B 0.9700 . ?
C16 C15 1.512(3) . ?
C26 C31 1.395(3) . ?
C26 C27 1.386(3) . ?
C15 C14 1.385(4) . ?
C31 C30 1.390(3) . ?
C7 H7A 0.9300 . ?
C7 C5 1.367(4) . ?
C7 C8 1.416(3) . ?
C11 H11 0.9300 . ?
C11 C12 1.390(4) . ?
C4 H4 0.9300 . ?
C4 C5 1.413(4) . ?
C5 C6 1.516(4) . ?
C22 H22A 0.9600 . ?
C22 H22B 0.9600 . ?
C22 H22C 0.9600 . ?
C27 H27 0.9300 . ?
C27 C28 1.389(4) . ?
C12 H12 0.9300 . ?
C12 C13 1.374(4) . ?
C6 H6A 0.9600 . ?
C6 H6B 0.9600 . ?
C6 H6C 0.9600 . ?
C35 H35A 0.9600 . ?
C35 H35B 0.9600 . ?
C35 H35C 0.9600 . ?
C30 H30 0.9300 . ?
C30 C29 1.378(4) . ?
C28 H28 0.9300 . ?
C28 C29 1.379(4) . ?
C29 H29 0.9300 . ?
C14 H14 0.9300 . ?
C14 C13 1.391(4) . ?
C13 H13 0.9300 . ?
C3 H3A 0.9600 . ?
C3 H3B 0.9600 . ?
C3 H3C 0.9600 . ?
C33 H33A 0.9600 . ?
C33 H33B 0.9600 . ?
C33 H33C 0.9600 . ?
C19 H19A 0.9600 . ?
C19 H19B 0.9600 . ?
C19 H19C 0.9600 . ?
C34A H34A 0.9600 . ?
C34A H34B 0.9600 . ?
C34A H34C 0.9600 . ?
C34B H34D 0.9600 . ?
C34B H34E 0.9600 . ?
C34B H34F 0.9600 . ?

loop_
_geom_torsion_atom_site_label_1
_geom_torsion_atom_site_label_2
_geom_torsion_atom_site_label_3
_geom_torsion_atom_site_label_4
_geom_torsion
_geom_torsion_site_symmetry_1
_geom_torsion_site_symmetry_2
_geom_torsion_site_symmetry_3
_geom_torsion_site_symmetry_4
_geom_torsion_publ_flag
Dy1 Co1 O1 C17 175.25(16) . . . . ?
Dy1 Co1 O4 C1 179.13(17) . . . . ?
Dy1 O6 C16 C15 141.34(16) . . . . ?
Dy1 O3 C32 C31 136.66(17) . . . . ?
Dy1 O12 N4 O13 -1.5(2) . . . . ?
Dy1 O12 N4 O14 177.1(3) . . . . ?
Dy1 O13 N4 O12 1.5(2) . . . . ?
Dy1 O13 N4 O14 -177.1(3) . . . . ?
Dy1 O9 N3 O10 11.5(2) . . . . ?
Dy1 O9 N3 O11 -168.5(2) . . . . ?
Dy1 O10 N3 O9 -11.6(2) . . . . ?
Dy1 O10 N3 O11 168.3(2) . . . . ?
Co1 O6 C16 C15 -53.2(2) . . . . ?
Co1 O3 C32 C31 -49.6(2) . . . . ?
Co1 O1 C17 C18 153.20(17) . . . . ?
Co1 O1 C17 C24 -29.5(3) . . . . ?
Co1 O4 C1 C2 146.76(18) . . . . ?
Co1 O4 C1 C8 -33.9(3) . . . . ?
Co1 N1 C25 C24 7.3(3) . . . . ?
Co1 N1 C26 C31 -52.9(2) . . . . ?
Co1 N1 C26 C27 127.4(2) . . . . ?
Co1 N2 C9 C8 6.5(3) . . . . ?
Co1 N2 C10 C15 -53.6(2) . . . . ?
Co1 N2 C10 C11 125.5(2) . . . . ?
O6 Co1 O1 C17 -144.00(17) . . . . ?
O6 Co1 O4 C1 138.37(17) . . . . ?
O6 C16 C15 C10 58.7(3) . . . . ?
O6 C16 C15 C14 -121.9(3) . . . . ?
O3 Co1 O1 C17 133.53(17) . . . . ?
O3 Co1 O4 C1 -139.12(17) . . . . ?
O3 C32 C31 C26 55.4(3) . . . . ?
O3 C32 C31 C30 -127.1(2) . . . . ?
O1 C17 C18 O2 -0.5(3) . . . . ?
O1 C17 C18 C20 178.9(2) . . . . ?
O1 C17 C24 C25 -7.7(3) . . . . ?
O1 C17 C24 C23 -177.4(2) . . . . ?
O4 C1 C2 O5 0.2(3) . . . . ?
O4 C1 C2 C4 -178.1(2) . . . . ?
O4 C1 C8 C9 -7.4(3) . . . . ?
O4 C1 C8 C7 180.0(2) . . . . ?
N1 Co1 O1 C17 42.12(17) . . . . ?
N1 Co1 O4 C1 -47.77(17) . . . . ?
N1 C25 C24 C17 19.7(4) . . . . ?
N1 C25 C24 C23 -170.5(2) . . . . ?
N1 C26 C31 C32 -1.7(3) . . . . ?
N1 C26 C31 C30 -179.4(2) . . . . ?
N1 C26 C27 C28 179.7(2) . . . . ?
O5 C2 C4 C5 -179.6(3) . . . . ?
N2 Co1 O1 C17 -52.37(17) . . . . ?
N2 Co1 O4 C1 46.69(17) . . . . ?
N2 C9 C8 C1 22.3(3) . . . . ?
N2 C9 C8 C7 -165.1(2) . . . . ?
N2 C10 C15 C16 -1.9(3) . . . . ?
N2 C10 C15 C14 178.7(2) . . . . ?
N2 C10 C11 C12 -178.9(2) . . . . ?
O2 C18 C20 C21 178.0(2) . . . . ?
C17 C18 C20 C21 -1.2(4) . . . . ?
C17 C24 C23 C21 -1.4(4) . . . . ?
C18 C17 C24 C25 169.7(2) . . . . ?
C18 C17 C24 C23 0.0(3) . . . . ?
C18 C20 C21 C23 -0.2(4) . . . . ?
C18 C20 C21 C22 -177.7(2) . . . . ?
C25 N1 C26 C31 118.5(2) . . . . ?
C25 N1 C26 C27 -61.2(3) . . . . ?
C25 C24 C23 C21 -171.2(2) . . . . ?
C24 C17 C18 O2 -178.0(2) . . . . ?
C24 C17 C18 C20 1.3(3) . . . . ?
C20 C21 C23 C24 1.6(4) . . . . ?
C32 C31 C30 C29 -178.0(2) . . . . ?
C9 N2 C10 C15 118.8(2) . . . . ?
C9 N2 C10 C11 -62.0(3) . . . . ?
C1 C2 C4 C5 -1.5(4) . . . . ?
C10 N2 C9 C8 -165.4(2) . . . . ?
C10 C15 C14 C13 0.3(4) . . . . ?
C10 C11 C12 C13 0.2(4) . . . . ?
C2 C1 C8 C9 172.0(2) . . . . ?
C2 C1 C8 C7 -0.6(3) . . . . ?
C2 C4 C5 C7 -1.4(4) . . . . ?
C2 C4 C5 C6 178.2(3) . . . . ?
C16 C15 C14 C13 -179.0(3) . . . . ?
C26 N1 C25 C24 -163.6(2) . . . . ?
C26 C31 C30 C29 -0.4(4) . . . . ?
C26 C27 C28 C29 -0.4(4) . . . . ?
C15 C10 C11 C12 0.2(4) . . . . ?
C15 C14 C13 C12 0.1(5) . . . . ?
C31 C26 C27 C28 0.0(4) . . . . ?
C31 C30 C29 C28 0.1(4) . . . . ?
C11 C10 C15 C16 178.9(2) . . . . ?
C11 C10 C15 C14 -0.5(4) . . . . ?
C11 C12 C13 C14 -0.4(5) . . . . ?
C5 C7 C8 C9 -174.8(2) . . . . ?
C5 C7 C8 C1 -2.3(4) . . . . ?
C22 C21 C23 C24 179.0(2) . . . . ?
C8 C1 C2 O5 -179.3(2) . . . . ?
C8 C1 C2 C4 2.5(4) . . . . ?
C8 C7 C5 C4 3.3(4) . . . . ?
C8 C7 C5 C6 -176.3(3) . . . . ?
C27 C26 C31 C32 178.1(2) . . . . ?
C27 C26 C31 C30 0.4(3) . . . . ?
C27 C28 C29 C30 0.3(4) . . . . ?
C3 O5 C2 C1 -179.8(3) . . . . ?
C3 O5 C2 C4 -1.6(4) . . . . ?
C19 O2 C18 C17 -176.7(3) . . . . ?
C19 O2 C18 C20 4.0(4) . . . . ?
